data_7242295
loop_
_publ_author_name
'D\;ebowski, Maciej'
'Florja\'nczyk, Zbigniew'
'Ostrowski, Andrzej'
'Gu\'nka, Piotr A.'
'Zachara, Janusz'
'Krzto\'n-Maziopa, Anna'
'Chazarkiewicz, Jakub'
'Iuliano, Anna'
'Plichta, Andrzej'

_publ_section_title
;
 1D and 2D hybrid polymers based on zinc phenylphosphates: synthesis,
 characterization and applications in electroactive materials
;
_journal_issue 14
_journal_name_full 'RSC Advances'
_journal_page_first 7873
_journal_page_last 7885
_journal_paper_doi 10.1039/D0RA09493E
_journal_volume 11
_journal_year 2021
_chemical_absolute_configuration rm
_chemical_formula_moiety 'C24 H20 O8 P2 Zn'
_chemical_formula_sum 'C24 H20 O8 P2 Zn'
_chemical_formula_weight 563.71
_space_group_crystal_system trigonal
_space_group_IT_number 145
_space_group_name_Hall 'P 32'
_space_group_name_H-M_alt 'P 32'
_atom_sites_solution_hydrogens geom
_atom_sites_solution_primary direct
_audit_creation_date 2016-04-05
_audit_creation_method
;
Olex2 1.2-beta
(compiled 2014.11.28 svn.r3107 for OlexSys, GUI svn.r5155)
;
_audit_update_record
;
2016-04-06 deposited with the CCDC.	2021-02-04 downloaded from the CCDC.
;
_cell_angle_alpha 90
_cell_angle_beta 90
_cell_angle_gamma 120
_cell_formula_units_Z 3
_cell_length_a 12.7815(3)
_cell_length_b 12.7815(3)
_cell_length_c 12.6563(3)
_cell_measurement_reflns_used 17945
_cell_measurement_temperature 100.0(3)
_cell_measurement_theta_max 31.3419
_cell_measurement_theta_min 3.5643
_cell_volume 1790.61(7)
_computing_cell_refinement
;
CrysAlisPro, Agilent Technologies,
Version 1.171.35.21 (release 20-01-2012 CrysAlis171 .NET)
(compiled Jan 23 2012,18:06:46)
;
_computing_data_collection
;
CrysAlisPro, Agilent Technologies,
Version 1.171.35.21 (release 20-01-2012 CrysAlis171 .NET)
(compiled Jan 23 2012,18:06:46)
;
_computing_data_reduction
;
CrysAlisPro, Agilent Technologies,
Version 1.171.35.21 (release 20-01-2012 CrysAlis171 .NET)
(compiled Jan 23 2012,18:06:46)
;
_computing_molecular_graphics 'Olex2 (Dolomanov et al., 2009)'
_computing_publication_material 'Olex2 (Dolomanov et al., 2009)'
_computing_structure_refinement 'ShelXL (Sheldrick, 2015)'
_computing_structure_solution 'ShelXS (Sheldrick, 2008)'
_diffrn_ambient_temperature 100.0(3)
_diffrn_detector_area_resol_mean 10.3347
_diffrn_measured_fraction_theta_full 0.998
_diffrn_measured_fraction_theta_max 0.999
_diffrn_measurement_details
;
#__ type_ start__ end____ width___ exp.time_
  1 omega   24.00   51.00   1.0000   46.0000
omega____ theta____ kappa____ phi______ frames
    -      -16.4047   38.0000   90.0000 27

#__ type_ start__ end____ width___ exp.time_
  2 omega  -87.00  -49.00   1.0000   46.0000
omega____ theta____ kappa____ phi______ frames
    -      -16.4047 -166.0000   58.0000 38

#__ type_ start__ end____ width___ exp.time_
  3 omega  -91.00    9.00   1.0000   46.0000
omega____ theta____ kappa____ phi______ frames
    -      -16.4047  -38.0000  -90.0000 100

#__ type_ start__ end____ width___ exp.time_
  4 omega  -92.00   -1.00   1.0000   46.0000
omega____ theta____ kappa____ phi______ frames
    -      -16.4047  -38.0000    0.0000 91

#__ type_ start__ end____ width___ exp.time_
  5 omega  -35.00    9.00   1.0000   46.0000
omega____ theta____ kappa____ phi______ frames
    -       16.7172  116.0000  -66.0000 44

#__ type_ start__ end____ width___ exp.time_
  6 omega   72.00  106.00   1.0000   46.0000
omega____ theta____ kappa____ phi______ frames
    -       16.7172  179.0000 -120.0000 34

#__ type_ start__ end____ width___ exp.time_
  7 omega   -2.00   45.00   1.0000   46.0000
omega____ theta____ kappa____ phi______ frames
    -       16.7172  -99.0000 -120.0000 47

#__ type_ start__ end____ width___ exp.time_
  8 omega  -46.00   58.00   1.0000   46.0000
omega____ theta____ kappa____ phi______ frames
    -      -16.4047   57.0000    0.0000 104

#__ type_ start__ end____ width___ exp.time_
  9 omega  -92.00   10.00   1.0000   46.0000
omega____ theta____ kappa____ phi______ frames
    -      -16.4047  -38.0000   30.0000 102

#__ type_ start__ end____ width___ exp.time_
 10 omega  -95.00   17.00   1.0000   46.0000
omega____ theta____ kappa____ phi______ frames
    -      -16.4047  -77.0000  150.0000 112

#__ type_ start__ end____ width___ exp.time_
 11 omega  -92.00   10.00   1.0000   46.0000
omega____ theta____ kappa____ phi______ frames
    -      -16.4047  -38.0000 -150.0000 102

#__ type_ start__ end____ width___ exp.time_
 12 omega   -4.00   59.00   1.0000   46.0000
omega____ theta____ kappa____ phi______ frames
    -       16.7172  -99.0000  -90.0000 63

#__ type_ start__ end____ width___ exp.time_
 13 omega   56.00  106.00   1.0000   46.0000
omega____ theta____ kappa____ phi______ frames
    -       16.7172  179.0000 -150.0000 50

#__ type_ start__ end____ width___ exp.time_
 14 omega  -90.00  -65.00   1.0000   46.0000
omega____ theta____ kappa____ phi______ frames
    -      -16.4047  -57.0000  -60.0000 25

#__ type_ start__ end____ width___ exp.time_
 15 omega   -4.00   59.00   1.0000   46.0000
omega____ theta____ kappa____ phi______ frames
    -       16.7172  -99.0000  120.0000 63
;
_diffrn_measurement_device_type 'Xcalibur, Atlas, Gemini ultra'
_diffrn_measurement_method '\w scans'
_diffrn_orient_matrix_UB_11 -0.0061661000
_diffrn_orient_matrix_UB_12 0.0486340000
_diffrn_orient_matrix_UB_13 -0.0194948000
_diffrn_orient_matrix_UB_21 0.0130471000
_diffrn_orient_matrix_UB_22 -0.0115278000
_diffrn_orient_matrix_UB_23 -0.0517792000
_diffrn_orient_matrix_UB_31 -0.0624434000
_diffrn_orient_matrix_UB_32 -0.0400566000
_diffrn_orient_matrix_UB_33 -0.0089277000
_diffrn_radiation_monochromator graphite
_diffrn_radiation_type MoK\a
_diffrn_radiation_wavelength 0.71073
_diffrn_reflns_av_R_equivalents 0.0515
_diffrn_reflns_av_unetI/netI 0.0301
_diffrn_reflns_Laue_measured_fraction_full 0.998
_diffrn_reflns_Laue_measured_fraction_max 0.999
_diffrn_reflns_limit_h_max 17
_diffrn_reflns_limit_h_min -17
_diffrn_reflns_limit_k_max 17
_diffrn_reflns_limit_k_min -17
_diffrn_reflns_limit_l_max 17
_diffrn_reflns_limit_l_min -17
_diffrn_reflns_number 49666
_diffrn_reflns_point_group_measured_fraction_full 0.998
_diffrn_reflns_point_group_measured_fraction_max 0.999
_diffrn_reflns_theta_full 25.242
_diffrn_reflns_theta_max 29.970
_diffrn_reflns_theta_min 3.571
_diffrn_source 'Enhance (Mo) X-ray Source'
_exptl_absorpt_coefficient_mu 1.211
_exptl_absorpt_correction_T_max 1.00000
_exptl_absorpt_correction_T_min 0.72793
_exptl_absorpt_correction_type multi-scan
_exptl_absorpt_process_details
;
CrysAlisPro, Agilent Technologies,
Version 1.171.35.21 (release 20-01-2012 CrysAlis171 .NET)
(compiled Jan 23 2012,18:06:46)
Empirical absorption correction using spherical harmonics,
 implemented in SCALE3 ABSPACK scaling algorithm.
;
_exptl_crystal_colour colourless
_exptl_crystal_colour_primary colourless
_exptl_crystal_density_diffrn 1.568
_exptl_crystal_description prism
_exptl_crystal_F_000 864
_exptl_crystal_size_max 0.74
_exptl_crystal_size_mid 0.18
_exptl_crystal_size_min 0.08
_refine_diff_density_max 0.391
_refine_diff_density_min -0.270
_refine_diff_density_rms 0.050
_refine_ls_abs_structure_details
;
 Flack x determined using 3270 quotients [(I+)-(I-)]/[(I+)+(I-)]
 (Parsons, Flack and Wagner, Acta Cryst. B69 (2013) 249-259).
;
_refine_ls_abs_structure_Flack -0.011(4)
_refine_ls_extinction_method none
_refine_ls_goodness_of_fit_ref 1.023
_refine_ls_hydrogen_treatment constr
_refine_ls_matrix_type full
_refine_ls_number_parameters 317
_refine_ls_number_reflns 6906
_refine_ls_number_restraints 1
_refine_ls_restrained_S_all 1.023
_refine_ls_R_factor_all 0.0253
_refine_ls_R_factor_gt 0.0244
_refine_ls_shift/su_max 0.000
_refine_ls_shift/su_mean 0.000
_refine_ls_structure_factor_coef Fsqd
_refine_ls_weighting_details 'w=1/[\s^2^(Fo^2^)+(0.0341P)^2^+0.0684P] where P=(Fo^2^+2Fc^2^)/3'
_refine_ls_weighting_scheme calc
_refine_ls_wR_factor_gt 0.0553
_refine_ls_wR_factor_ref 0.0559
_reflns_Friedel_coverage 1.000
_reflns_Friedel_fraction_full 0.998
_reflns_Friedel_fraction_max 0.999
_reflns_number_gt 6805
_reflns_number_total 6906
_reflns_threshold_expression 'I > 2\s(I)'
_cod_data_source_file d0ra09493e2.cif
_cod_data_source_block pg25_zndpp01
_cod_original_cell_volume 1790.60(9)
_cod_database_code 7242295
_chemical_oxdiff_formula 'Zn P2 O8 C24 H20'
_shelx_space_group_comment
;
The symmetry employed for this shelxl refinement is uniquely defined
by the following loop, which should always be used as a source of
symmetry information in preference to the above space-group names.
They are only intended as comments.
;
_reflns_odcompleteness_completeness 99.81
_reflns_odcompleteness_iscentric 1
_reflns_odcompleteness_theta 28.81
_olex2_refinement_description
;
1. Twinned data refinement
 Scales: 0.6969(9) 0.3031(9)
2. Fixed Uiso
 At 1.2 times of:
  All C(H) groups
3.a Aromatic/amide H refined with riding coordinates:
 C2(H2), C3(H3), C4(H4), C5(H5), C6(H6), C8(H8), C9(H9), C10(H10), C11(H11),
 C12(H12), C14(H14), C15(H15), C16(H16), C17(H17), C18(H18), C20(H20), C21(H21),
  C22(H22), C23(H23), C24(H24)
;
_shelx_shelxl_version_number 2014/7
_olex2_date_sample_data_collection 2012-04-18
_olex2_submission_special_instructions 'No special instructions were received'

loop_
_space_group_symop_operation_xyz
'x, y, z'
'-y, x-y, z+2/3'
'-x+y, -x, z+1/3'

loop_
_atom_site_label
_atom_site_type_symbol
_atom_site_fract_x
_atom_site_fract_y
_atom_site_fract_z
_atom_site_U_iso_or_equiv
_atom_site_adp_type
_atom_site_occupancy
_atom_site_site_symmetry_order
_atom_site_calc_flag
_atom_site_refinement_flags_posn
_atom_site_refinement_flags_adp
_atom_site_refinement_flags_occupancy
_atom_site_disorder_assembly
_atom_site_disorder_group
Zn1 Zn -0.02054(3) 0.03982(3) 0.32340(3) 0.01314(7) Uani 1 1 d . . . . .
P1 P -0.04185(8) 0.16429(8) 0.53843(6) 0.01577(15) Uani 1 1 d . . . . .
P2 P -0.03501(8) 0.16496(7) 0.11090(6) 0.01372(15) Uani 1 1 d . . . . .
O1 O -0.0789(3) 0.0808(3) 0.4465(2) 0.0280(6) Uani 1 1 d . . . . .
O2 O 0.0396(2) 0.1552(2) 0.6178(2) 0.0176(5) Uani 1 1 d . . . . .
O3 O 0.0175(2) 0.3008(2) 0.5012(2) 0.0277(6) Uani 1 1 d . . . . .
O4 O -0.1640(2) 0.1421(2) 0.58923(18) 0.0186(5) Uani 1 1 d . . . . .
O5 O 0.0239(2) 0.1578(2) 0.2109(2) 0.0168(5) Uani 1 1 d . . . . .
O6 O -0.0411(2) 0.0871(2) 0.02125(19) 0.0197(5) Uani 1 1 d . . . . .
O7 O 0.0279(2) 0.3018(2) 0.07353(18) 0.0180(5) Uani 1 1 d . . . . .
O8 O -0.1687(2) 0.1375(2) 0.13227(17) 0.0175(5) Uani 1 1 d . . . . .
C1 C 0.1423(3) 0.3761(3) 0.4927(3) 0.0194(6) Uani 1 1 d . . . . .
C2 C 0.2009(3) 0.3755(3) 0.4006(3) 0.0219(7) Uani 1 1 d . . . . .
H2 H 0.1577 0.3217 0.3444 0.026 Uiso 1 1 calc R . . . .
C3 C 0.3233(4) 0.4550(4) 0.3925(3) 0.0289(8) Uani 1 1 d . . . . .
H3 H 0.3653 0.4554 0.3303 0.035 Uiso 1 1 calc R . . . .
C4 C 0.3862(4) 0.5346(4) 0.4744(4) 0.0343(9) Uani 1 1 d . . . . .
H4 H 0.4708 0.5882 0.4685 0.041 Uiso 1 1 calc R . . . .
C5 C 0.3261(5) 0.5357(4) 0.5631(4) 0.0355(10) Uani 1 1 d . . . . .
H5 H 0.3687 0.5921 0.6178 0.043 Uiso 1 1 calc R . . . .
C6 C 0.2034(5) 0.4550(4) 0.5742(3) 0.0311(9) Uani 1 1 d . . . . .
H6 H 0.1622 0.4541 0.6369 0.037 Uiso 1 1 calc R . . . .
C7 C -0.1664(3) 0.1947(3) 0.6861(3) 0.0189(7) Uani 1 1 d . . . . .
C8 C -0.1432(4) 0.3122(4) 0.6880(4) 0.0342(9) Uani 1 1 d . . . . .
H8 H -0.1204 0.3604 0.6260 0.041 Uiso 1 1 calc R . . . .
C9 C -0.1547(5) 0.3573(5) 0.7858(6) 0.0555(17) Uani 1 1 d . . . . .
H9 H -0.1386 0.4382 0.7901 0.067 Uiso 1 1 calc R . . . .
C10 C -0.1885(5) 0.2877(7) 0.8746(4) 0.0576(19) Uani 1 1 d . . . . .
H10 H -0.1959 0.3202 0.9398 0.069 Uiso 1 1 calc R . . . .
C11 C -0.2120(4) 0.1692(6) 0.8698(3) 0.0450(13) Uani 1 1 d . . . . .
H11 H -0.2359 0.1206 0.9316 0.054 Uiso 1 1 calc R . . . .
C12 C -0.2006(4) 0.1221(4) 0.7744(3) 0.0274(8) Uani 1 1 d . . . . .
H12 H -0.2160 0.0414 0.7702 0.033 Uiso 1 1 calc R . . . .
C13 C 0.1400(3) 0.3589(3) 0.0223(3) 0.0163(6) Uani 1 1 d . . . . .
C14 C 0.1480(4) 0.3352(3) -0.0824(3) 0.0219(7) Uani 1 1 d . . . . .
H14 H 0.0789 0.2770 -0.1200 0.026 Uiso 1 1 calc R . . . .
C15 C 0.2601(4) 0.3986(4) -0.1321(3) 0.0313(9) Uani 1 1 d . . . . .
H15 H 0.2676 0.3831 -0.2043 0.038 Uiso 1 1 calc R . . . .
C16 C 0.3600(4) 0.4834(4) -0.0777(4) 0.0366(10) Uani 1 1 d . . . . .
H16 H 0.4360 0.5261 -0.1123 0.044 Uiso 1 1 calc R . . . .
C17 C 0.3498(4) 0.5065(4) 0.0275(4) 0.0361(10) Uani 1 1 d . . . . .
H17 H 0.4188 0.5657 0.0646 0.043 Uiso 1 1 calc R . . . .
C18 C 0.2398(4) 0.4442(4) 0.0794(3) 0.0263(8) Uani 1 1 d . . . . .
H18 H 0.2325 0.4591 0.1518 0.032 Uiso 1 1 calc R . . . .
C19 C -0.1969(3) 0.1838(3) 0.2219(3) 0.0166(6) Uani 1 1 d . . . . .
C20 C -0.2752(3) 0.1015(3) 0.2952(3) 0.0219(7) Uani 1 1 d . . . . .
H20 H -0.3058 0.0173 0.2859 0.026 Uiso 1 1 calc R . . . .
C21 C -0.3080(4) 0.1443(4) 0.3822(3) 0.0272(8) Uani 1 1 d . . . . .
H21 H -0.3617 0.0890 0.4332 0.033 Uiso 1 1 calc R . . . .
C22 C -0.2632(4) 0.2669(4) 0.3954(3) 0.0287(8) Uani 1 1 d . . . . .
H22 H -0.2860 0.2955 0.4554 0.034 Uiso 1 1 calc R . . . .
C23 C -0.1854(3) 0.3476(3) 0.3215(4) 0.0303(8) Uani 1 1 d . . . . .
H23 H -0.1545 0.4318 0.3311 0.036 Uiso 1 1 calc R . . . .
C24 C -0.1519(4) 0.3065(3) 0.2327(3) 0.0255(7) Uani 1 1 d . . . . .
H24 H -0.0994 0.3615 0.1810 0.031 Uiso 1 1 calc R . . . .

loop_
_atom_site_aniso_label
_atom_site_aniso_U_11
_atom_site_aniso_U_22
_atom_site_aniso_U_33
_atom_site_aniso_U_23
_atom_site_aniso_U_13
_atom_site_aniso_U_12
Zn1 0.01503(17) 0.01601(18) 0.00859(12) -0.00107(14) -0.00087(14) 0.00791(15)
P1 0.0172(4) 0.0200(4) 0.0121(3) 0.0004(3) 0.0014(3) 0.0108(3)
P2 0.0173(4) 0.0133(4) 0.0108(3) -0.0005(3) -0.0008(3) 0.0079(3)
O1 0.0273(14) 0.0440(17) 0.0163(13) -0.0098(11) 0.0002(10) 0.0206(13)
O2 0.0217(12) 0.0142(11) 0.0187(11) 0.0004(9) -0.0010(9) 0.0102(10)
O3 0.0229(13) 0.0299(14) 0.0352(15) 0.0163(12) 0.0072(11) 0.0169(11)
O4 0.0174(11) 0.0243(12) 0.0137(11) -0.0049(9) 0.0010(8) 0.0102(10)
O5 0.0209(12) 0.0152(11) 0.0132(11) 0.0017(9) -0.0012(9) 0.0082(10)
O6 0.0295(13) 0.0185(12) 0.0150(11) -0.0020(9) -0.0002(10) 0.0149(11)
O7 0.0221(12) 0.0159(11) 0.0171(11) 0.0030(8) 0.0042(9) 0.0104(10)
O8 0.0177(11) 0.0218(11) 0.0130(11) -0.0033(8) -0.0025(8) 0.0100(9)
C1 0.0222(15) 0.0163(14) 0.0215(16) 0.0066(13) 0.0023(14) 0.0110(13)
C2 0.0246(18) 0.0156(16) 0.0199(15) 0.0000(12) 0.0013(13) 0.0058(14)
C3 0.0290(19) 0.0239(18) 0.0277(19) 0.0027(15) 0.0065(15) 0.0086(16)
C4 0.028(2) 0.0205(18) 0.040(3) 0.0052(16) -0.0054(17) 0.0012(15)
C5 0.050(3) 0.0211(19) 0.031(2) -0.0082(15) -0.0155(19) 0.0139(19)
C6 0.051(3) 0.031(2) 0.0195(17) -0.0008(15) 0.0014(16) 0.027(2)
C7 0.0165(15) 0.0232(17) 0.0186(16) -0.0087(12) -0.0037(12) 0.0111(13)
C8 0.0242(19) 0.026(2) 0.053(3) -0.0100(17) 0.0021(17) 0.0136(17)
C9 0.033(2) 0.047(3) 0.089(4) -0.048(3) -0.011(3) 0.022(2)
C10 0.038(3) 0.100(5) 0.042(3) -0.050(3) -0.012(2) 0.040(3)
C11 0.031(2) 0.090(4) 0.0188(19) -0.011(2) -0.0040(16) 0.034(3)
C12 0.0240(18) 0.041(2) 0.0198(17) -0.0033(16) -0.0006(14) 0.0186(17)
C13 0.0189(15) 0.0145(14) 0.0167(15) 0.0055(11) 0.0023(12) 0.0093(13)
C14 0.0276(18) 0.0229(17) 0.0204(17) 0.0015(13) 0.0004(14) 0.0164(15)
C15 0.041(2) 0.034(2) 0.0291(19) 0.0098(17) 0.0135(17) 0.0261(19)
C16 0.026(2) 0.026(2) 0.059(3) 0.0162(19) 0.0163(19) 0.0139(17)
C17 0.0223(19) 0.0209(19) 0.059(3) 0.0005(18) -0.0070(18) 0.0058(16)
C18 0.030(2) 0.0200(17) 0.0270(19) -0.0034(14) -0.0073(15) 0.0114(15)
C19 0.0168(15) 0.0201(16) 0.0159(15) -0.0014(12) -0.0026(11) 0.0115(13)
C20 0.0218(16) 0.0212(16) 0.0244(17) 0.0047(13) 0.0022(12) 0.0120(14)
C21 0.0276(19) 0.037(2) 0.0237(18) 0.0085(15) 0.0078(14) 0.0213(17)
C22 0.031(2) 0.040(2) 0.0245(18) -0.0068(15) 0.0002(15) 0.0253(19)
C23 0.0298(19) 0.0226(17) 0.040(2) -0.0070(17) 0.0057(18) 0.0143(15)
C24 0.0266(19) 0.0190(17) 0.0329(19) 0.0013(14) 0.0080(15) 0.0129(15)

loop_
_atom_type_symbol
_atom_type_description
_atom_type_scat_dispersion_real
_atom_type_scat_dispersion_imag
_atom_type_scat_source
C C 0.0033 0.0016 'International Tables Vol C Tables 4.2.6.8 and 6.1.1.4'
H H 0.0000 0.0000 'International Tables Vol C Tables 4.2.6.8 and 6.1.1.4'
O O 0.0106 0.0060 'International Tables Vol C Tables 4.2.6.8 and 6.1.1.4'
P P 0.1023 0.0942 'International Tables Vol C Tables 4.2.6.8 and 6.1.1.4'
Zn Zn 0.2839 1.4301 'International Tables Vol C Tables 4.2.6.8 and 6.1.1.4'

loop_
_geom_angle_atom_site_label_1
_geom_angle_atom_site_label_2
_geom_angle_atom_site_label_3
_geom_angle
_geom_angle_site_symmetry_1
_geom_angle_site_symmetry_3
_geom_angle_publ_flag
O1 Zn1 O2 102.77(12) . 2_554 ?
O1 Zn1 O5 112.84(12) . . ?
O1 Zn1 O6 110.39(12) . 3 ?
O2 Zn1 O5 112.05(11) 2_554 . ?
O2 Zn1 O6 115.31(12) 2_554 3 ?
O6 Zn1 O5 103.80(11) 3 . ?
O1 P1 O2 117.08(16) . . ?
O1 P1 O3 111.23(18) . . ?
O1 P1 O4 104.98(15) . . ?
O2 P1 O3 108.47(15) . . ?
O2 P1 O4 112.22(14) . . ?
O4 P1 O3 101.80(14) . . ?
O5 P2 O7 109.01(14) . . ?
O5 P2 O8 111.19(14) . . ?
O6 P2 O5 117.59(14) . . ?
O6 P2 O7 109.77(14) . . ?
O6 P2 O8 107.00(14) . . ?
O8 P2 O7 101.00(14) . . ?
P1 O1 Zn1 143.8(2) . . ?
P1 O2 Zn1 130.77(15) . 3 ?
C1 O3 P1 122.3(2) . . ?
C7 O4 P1 121.8(2) . . ?
P2 O5 Zn1 134.93(16) . . ?
P2 O6 Zn1 141.80(16) . 2_554 ?
C13 O7 P2 122.3(2) . . ?
C19 O8 P2 121.2(2) . . ?
C2 C1 O3 119.7(3) . . ?
C6 C1 O3 118.7(4) . . ?
C6 C1 C2 121.5(4) . . ?
C1 C2 H2 120.8 . . ?
C3 C2 C1 118.4(3) . . ?
C3 C2 H2 120.8 . . ?
C2 C3 H3 119.7 . . ?
C2 C3 C4 120.7(4) . . ?
C4 C3 H3 119.7 . . ?
C3 C4 H4 120.1 . . ?
C5 C4 C3 119.9(4) . . ?
C5 C4 H4 120.1 . . ?
C4 C5 H5 119.7 . . ?
C4 C5 C6 120.6(4) . . ?
C6 C5 H5 119.7 . . ?
C1 C6 C5 118.9(4) . . ?
C1 C6 H6 120.5 . . ?
C5 C6 H6 120.5 . . ?
C8 C7 O4 119.5(4) . . ?
C12 C7 O4 117.4(3) . . ?
C12 C7 C8 123.0(4) . . ?
C7 C8 H8 121.5 . . ?
C7 C8 C9 116.9(5) . . ?
C9 C8 H8 121.5 . . ?
C8 C9 H9 119.2 . . ?
C10 C9 C8 121.6(5) . . ?
C10 C9 H9 119.2 . . ?
C9 C10 H10 120.0 . . ?
C9 C10 C11 120.0(4) . . ?
C11 C10 H10 120.0 . . ?
C10 C11 H11 120.1 . . ?
C12 C11 C10 119.9(5) . . ?
C12 C11 H11 120.1 . . ?
C7 C12 C11 118.6(4) . . ?
C7 C12 H12 120.7 . . ?
C11 C12 H12 120.7 . . ?
C14 C13 O7 120.1(3) . . ?
C14 C13 C18 122.2(3) . . ?
C18 C13 O7 117.7(3) . . ?
C13 C14 H14 120.8 . . ?
C13 C14 C15 118.3(4) . . ?
C15 C14 H14 120.8 . . ?
C14 C15 H15 119.6 . . ?
C16 C15 C14 120.7(4) . . ?
C16 C15 H15 119.6 . . ?
C15 C16 H16 120.0 . . ?
C15 C16 C17 120.0(4) . . ?
C17 C16 H16 120.0 . . ?
C16 C17 H17 119.7 . . ?
C16 C17 C18 120.6(4) . . ?
C18 C17 H17 119.7 . . ?
C13 C18 H18 120.9 . . ?
C17 C18 C13 118.1(4) . . ?
C17 C18 H18 120.9 . . ?
C20 C19 O8 117.4(3) . . ?
C24 C19 O8 120.6(3) . . ?
C24 C19 C20 122.0(3) . . ?
C19 C20 H20 120.7 . . ?
C19 C20 C21 118.6(4) . . ?
C21 C20 H20 120.7 . . ?
C20 C21 H21 119.7 . . ?
C22 C21 C20 120.6(4) . . ?
C22 C21 H21 119.7 . . ?
C21 C22 H22 120.0 . . ?
C23 C22 C21 120.0(4) . . ?
C23 C22 H22 120.0 . . ?
C22 C23 H23 119.8 . . ?
C22 C23 C24 120.4(4) . . ?
C24 C23 H23 119.8 . . ?
C19 C24 C23 118.4(3) . . ?
C19 C24 H24 120.8 . . ?
C23 C24 H24 120.8 . . ?

loop_
_geom_bond_atom_site_label_1
_geom_bond_atom_site_label_2
_geom_bond_distance
_geom_bond_site_symmetry_2
_geom_bond_publ_flag
Zn1 O1 1.910(3) . ?
Zn1 O2 1.932(2) 2_554 ?
Zn1 O5 1.941(2) . ?
Zn1 O6 1.933(2) 3 ?
P1 O1 1.487(3) . ?
P1 O2 1.492(3) . ?
P1 O3 1.587(3) . ?
P1 O4 1.577(2) . ?
P2 O5 1.499(3) . ?
P2 O6 1.486(2) . ?
P2 O7 1.588(2) . ?
P2 O8 1.587(3) . ?
O2 Zn1 1.932(2) 3 ?
O3 C1 1.395(4) . ?
O4 C7 1.407(4) . ?
O6 Zn1 1.933(2) 2_554 ?
O7 C13 1.400(4) . ?
O8 C19 1.407(4) . ?
C1 C2 1.387(5) . ?
C1 C6 1.381(6) . ?
C2 H2 0.9500 . ?
C2 C3 1.379(6) . ?
C3 H3 0.9500 . ?
C3 C4 1.393(6) . ?
C4 H4 0.9500 . ?
C4 C5 1.364(7) . ?
C5 H5 0.9500 . ?
C5 C6 1.388(7) . ?
C6 H6 0.9500 . ?
C7 C8 1.377(5) . ?
C7 C12 1.377(6) . ?
C8 H8 0.9500 . ?
C8 C9 1.403(7) . ?
C9 H9 0.9500 . ?
C9 C10 1.363(10) . ?
C10 H10 0.9500 . ?
C10 C11 1.390(10) . ?
C11 H11 0.9500 . ?
C11 C12 1.389(6) . ?
C12 H12 0.9500 . ?
C13 C14 1.374(5) . ?
C13 C18 1.396(5) . ?
C14 H14 0.9500 . ?
C14 C15 1.394(6) . ?
C15 H15 0.9500 . ?
C15 C16 1.377(7) . ?
C16 H16 0.9500 . ?
C16 C17 1.385(7) . ?
C17 H17 0.9500 . ?
C17 C18 1.386(6) . ?
C18 H18 0.9500 . ?
C19 C20 1.384(5) . ?
C19 C24 1.381(5) . ?
C20 H20 0.9500 . ?
C20 C21 1.385(5) . ?
C21 H21 0.9500 . ?
C21 C22 1.384(6) . ?
C22 H22 0.9500 . ?
C22 C23 1.379(6) . ?
C23 H23 0.9500 . ?
C23 C24 1.395(5) . ?
C24 H24 0.9500 . ?

loop_
_geom_torsion_atom_site_label_1
_geom_torsion_atom_site_label_2
_geom_torsion_atom_site_label_3
_geom_torsion_atom_site_label_4
_geom_torsion
_geom_torsion_site_symmetry_1
_geom_torsion_site_symmetry_2
_geom_torsion_site_symmetry_3
_geom_torsion_site_symmetry_4
_geom_torsion_publ_flag
P1 O3 C1 C2 85.5(4) . . . . ?
P1 O3 C1 C6 -98.5(4) . . . . ?
P1 O4 C7 C8 82.0(4) . . . . ?
P1 O4 C7 C12 -102.3(3) . . . . ?
P2 O7 C13 C14 76.5(4) . . . . ?
P2 O7 C13 C18 -107.1(3) . . . . ?
P2 O8 C19 C20 -116.0(3) . . . . ?
P2 O8 C19 C24 66.9(4) . . . . ?
O1 P1 O2 Zn1 -27.1(3) . . . 3 ?
O1 P1 O3 C1 -96.2(3) . . . . ?
O1 P1 O4 C7 172.3(3) . . . . ?
O2 P1 O1 Zn1 -64.9(4) . . . . ?
O2 P1 O3 C1 34.0(3) . . . . ?
O2 P1 O4 C7 44.1(3) . . . . ?
O3 P1 O1 Zn1 60.6(4) . . . . ?
O3 P1 O2 Zn1 -153.96(19) . . . 3 ?
O3 P1 O4 C7 -71.7(3) . . . . ?
O3 C1 C2 C3 176.9(3) . . . . ?
O3 C1 C6 C5 -175.7(4) . . . . ?
O4 P1 O1 Zn1 169.9(3) . . . . ?
O4 P1 O2 Zn1 94.4(2) . . . 3 ?
O4 P1 O3 C1 152.4(3) . . . . ?
O4 C7 C8 C9 175.9(4) . . . . ?
O4 C7 C12 C11 -175.6(3) . . . . ?
O5 P2 O6 Zn1 23.9(4) . . . 2_554 ?
O5 P2 O7 C13 78.0(3) . . . . ?
O5 P2 O8 C19 41.2(3) . . . . ?
O6 P2 O5 Zn1 -73.0(3) . . . . ?
O6 P2 O7 C13 -52.1(3) . . . . ?
O6 P2 O8 C19 170.8(2) . . . . ?
O7 P2 O5 Zn1 161.3(2) . . . . ?
O7 P2 O6 Zn1 149.3(3) . . . 2_554 ?
O7 P2 O8 C19 -74.4(3) . . . . ?
O7 C13 C14 C15 176.7(3) . . . . ?
O7 C13 C18 C17 -176.2(3) . . . . ?
O8 P2 O5 Zn1 50.9(3) . . . . ?
O8 P2 O6 Zn1 -102.0(3) . . . 2_554 ?
O8 P2 O7 C13 -164.8(2) . . . . ?
O8 C19 C20 C21 -177.6(3) . . . . ?
O8 C19 C24 C23 178.1(3) . . . . ?
C1 C2 C3 C4 -0.7(6) . . . . ?
C2 C1 C6 C5 0.2(6) . . . . ?
C2 C3 C4 C5 -1.0(6) . . . . ?
C3 C4 C5 C6 2.3(7) . . . . ?
C4 C5 C6 C1 -1.9(6) . . . . ?
C6 C1 C2 C3 1.1(5) . . . . ?
C7 C8 C9 C10 -0.6(7) . . . . ?
C8 C7 C12 C11 -0.1(6) . . . . ?
C8 C9 C10 C11 0.2(8) . . . . ?
C9 C10 C11 C12 0.3(7) . . . . ?
C10 C11 C12 C7 -0.3(6) . . . . ?
C12 C7 C8 C9 0.5(6) . . . . ?
C13 C14 C15 C16 -0.4(6) . . . . ?
C14 C13 C18 C17 0.2(6) . . . . ?
C14 C15 C16 C17 0.0(6) . . . . ?
C15 C16 C17 C18 0.6(7) . . . . ?
C16 C17 C18 C13 -0.7(6) . . . . ?
C18 C13 C14 C15 0.3(5) . . . . ?
C19 C20 C21 C22 0.0(6) . . . . ?
C20 C19 C24 C23 1.1(6) . . . . ?
C20 C21 C22 C23 0.1(6) . . . . ?
C21 C22 C23 C24 0.4(6) . . . . ?
C22 C23 C24 C19 -1.0(6) . . . . ?
C24 C19 C20 C21 -0.6(6) . . . . ?

loop_
_twin_individual_id
_twin_individual_mass_fraction_refined
1 0.6969(9)
2 0.3031(9)
